data_1534323
loop_
_publ_author_name
'Bronger, W.'
'Guenther, O.'

_publ_section_title
;
 Darstellung und Struktur von K2 Pt S2 und Rb2 Pt S2
;
_journal_name_full 'Journal of the Less-Common Metals'
_journal_page_first 73
_journal_page_last 79
_journal_volume 27
_journal_year 1972
_chemical_formula_sum 'K2 Pt S2'
_space_group_IT_number 71
_symmetry_space_group_name_Hall '-I 2 2'
_symmetry_space_group_name_H-M 'I m m m'
_cell_angle_alpha 90
_cell_angle_beta 90
_cell_angle_gamma 90
_cell_formula_units_Z 2
_cell_length_a 9.37
_cell_length_b 7.08
_cell_length_c 3.59
_cell_volume 238.159
_citation_journal_id_ASTM JCOMAH
_cod_data_source_file Bronger_JCOMAH_1972_1197.cif
_cod_data_source_block K2Pt1S2
_cod_original_cell_volume 238.1591
_cod_original_formula_sum 'K2 Pt1 S2'
_cod_database_code 1534323

loop_
_symmetry_equiv_pos_as_xyz
x,y,z
-x,-y,z
x,-y,-z
-x,y,-z
-x,-y,-z
x,y,-z
-x,y,z
x,-y,z
x+1/2,y+1/2,z+1/2
-x+1/2,-y+1/2,z+1/2
x+1/2,-y+1/2,-z+1/2
-x+1/2,y+1/2,-z+1/2
-x+1/2,-y+1/2,-z+1/2
x+1/2,y+1/2,-z+1/2
-x+1/2,y+1/2,z+1/2
x+1/2,-y+1/2,z+1/2

loop_
_atom_site_label
_atom_site_type_symbol
_atom_site_fract_x
_atom_site_fract_y
_atom_site_fract_z
_atom_site_occupancy
_atom_site_U_iso_or_equiv
K1 K+1 0.192 0.5 0 1 0.0
Pt1 Pt+2 0 0 0 1 0.0
S1 S-2 0 0.216 0.5 1 0.0
